data_7703305
loop_
_publ_author_name
'Nabavizadeh, S. Masoud'
'Niroomand Hosseini, Fatemeh'
'Park, Chan'
'Wu, Guang'
'Abu-Omar, Mahdi M'

_publ_section_title
;
 Discovery and mechanistic investigation of Pt-catalyzed oxidative
 homocoupling of benzene with PhI(OAc)<sub>2</sub>.
;
_journal_issue 8
_journal_name_full 'Dalton transactions (Cambridge, England : 2003)'
_journal_page_first 2477
_journal_page_last 2486
_journal_paper_doi 10.1039/c9dt04261j
_journal_volume 49
_journal_year 2020
_chemical_formula_sum 'C21 H19 N Pt S'
_chemical_formula_weight 512.52
_space_group_crystal_system triclinic
_space_group_IT_number 2
_space_group_name_Hall '-P 1'
_space_group_name_H-M_alt 'P -1'
_atom_sites_solution_hydrogens geom
_audit_creation_method SHELXL-2014/7
_audit_update_record
;
2017-11-13 deposited with the CCDC.	2020-01-15 downloaded from the CCDC.
;
_cell_angle_alpha 68.384(7)
_cell_angle_beta 78.578(9)
_cell_angle_gamma 88.123(8)
_cell_formula_units_Z 2
_cell_length_a 8.344(2)
_cell_length_b 9.615(3)
_cell_length_c 11.712(3)
_cell_measurement_reflns_used 78
_cell_measurement_temperature 100(2)
_cell_measurement_theta_max 28.8
_cell_measurement_theta_min 2.36
_cell_volume 855.4(4)
_computing_structure_refinement 'SHELXL-2014/7 (Sheldrick, 2014)'
_diffrn_ambient_temperature 100(2)
_diffrn_measured_fraction_theta_full 0.971
_diffrn_measured_fraction_theta_max 0.953
_diffrn_measurement_device_type 'Bruker Kappa Apex II'
_diffrn_radiation_type MoK\a
_diffrn_radiation_wavelength 0.71073
_diffrn_reflns_av_R_equivalents 0.0353
_diffrn_reflns_av_unetI/netI 0.0775
_diffrn_reflns_Laue_measured_fraction_full 0.971
_diffrn_reflns_Laue_measured_fraction_max 0.953
_diffrn_reflns_limit_h_max 7
_diffrn_reflns_limit_h_min -10
_diffrn_reflns_limit_k_max 12
_diffrn_reflns_limit_k_min -11
_diffrn_reflns_limit_l_max 15
_diffrn_reflns_limit_l_min -14
_diffrn_reflns_number 5341
_diffrn_reflns_point_group_measured_fraction_full 0.971
_diffrn_reflns_point_group_measured_fraction_max 0.953
_diffrn_reflns_theta_full 25.242
_diffrn_reflns_theta_max 27.099
_diffrn_reflns_theta_min 1.909
_exptl_absorpt_coefficient_mu 8.325
_exptl_absorpt_correction_type multi-scan
_exptl_absorpt_process_details sadabs
_exptl_crystal_colour yellow
_exptl_crystal_density_diffrn 1.990
_exptl_crystal_description block
_exptl_crystal_F_000 492
_exptl_crystal_size_max 0.100
_exptl_crystal_size_mid 0.100
_exptl_crystal_size_min 0.050
_exptl_transmission_factor_max 0.7455
_exptl_transmission_factor_min 0.6610
_refine_diff_density_max 0.986
_refine_diff_density_min -1.426
_refine_diff_density_rms 0.243
_refine_ls_extinction_method none
_refine_ls_goodness_of_fit_ref 1.005
_refine_ls_hydrogen_treatment constr
_refine_ls_matrix_type full
_refine_ls_number_parameters 219
_refine_ls_number_reflns 3603
_refine_ls_number_restraints 0
_refine_ls_restrained_S_all 1.005
_refine_ls_R_factor_all 0.0529
_refine_ls_R_factor_gt 0.0389
_refine_ls_shift/su_max 0.000
_refine_ls_shift/su_mean 0.000
_refine_ls_structure_factor_coef Fsqd
_refine_ls_weighting_details 'w=1/[\s^2^(Fo^2^)+(0.0269P)^2^] where P=(Fo^2^+2Fc^2^)/3'
_refine_ls_weighting_scheme calc
_refine_ls_wR_factor_gt 0.0705
_refine_ls_wR_factor_ref 0.0754
_reflns_Friedel_coverage 0.000
_reflns_number_gt 3043
_reflns_number_total 3603
_reflns_threshold_expression 'I > 2\s(I)'
_cod_data_source_file c9dt04261j2.cif
_cod_data_source_block 09142017_0m_a
_cod_depositor_comments 'Adding full bibliography for 7703305.cif.'
_cod_database_code 7703305
_shelx_shelxl_version_number 2014/7
_shelx_space_group_comment
;
The symmetry employed for this shelxl refinement is uniquely defined
by the following loop, which should always be used as a source of
symmetry information in preference to the above space-group names.
They are only intended as comments.
;
_shelx_estimated_absorpt_t_min 0.490
_shelx_estimated_absorpt_t_max 0.681

loop_
_space_group_symop_operation_xyz
'x, y, z'
'-x, -y, -z'

loop_
_atom_site_label
_atom_site_type_symbol
_atom_site_fract_x
_atom_site_fract_y
_atom_site_fract_z
_atom_site_U_iso_or_equiv
_atom_site_adp_type
_atom_site_occupancy
_atom_site_site_symmetry_order
_atom_site_calc_flag
_atom_site_refinement_flags_posn
_atom_site_refinement_flags_adp
C1 C 0.4727(9) -0.0195(8) 0.6743(6) 0.0149(15) Uani 1 1 d . .
H1 H 0.4021 0.0000 0.6184 0.018 Uiso 1 1 calc R U
C2 C 0.5541(9) -0.1534(8) 0.7024(6) 0.0153(15) Uani 1 1 d . .
H2 H 0.5378 -0.2206 0.6651 0.018 Uiso 1 1 calc R U
C3 C 0.6579(9) -0.1861(8) 0.7847(7) 0.0212(17) Uani 1 1 d . .
H3 H 0.7135 -0.2746 0.8036 0.025 Uiso 1 1 calc R U
C4 C 0.6785(8) -0.0818(7) 0.8403(6) 0.0152(16) Uani 1 1 d . .
C5 C 0.7782(8) -0.1047(8) 0.9322(6) 0.0151(15) Uani 1 1 d . .
H5 H 0.8348 -0.1923 0.9566 0.018 Uiso 1 1 calc R U
C6 C 0.7918(8) -0.0026(8) 0.9837(6) 0.0155(16) Uani 1 1 d . .
H6 H 0.8535 -0.0233 1.0456 0.019 Uiso 1 1 calc R U
C7 C 0.7119(9) 0.1395(8) 0.9445(6) 0.0162(16) Uani 1 1 d . .
C8 C 0.7298(9) 0.2531(8) 0.9903(7) 0.0185(16) Uani 1 1 d . .
H8 H 0.7964 0.2404 1.0480 0.022 Uiso 1 1 calc R U
C9 C 0.6491(9) 0.3821(8) 0.9495(6) 0.0181(16) Uani 1 1 d . .
H9 H 0.6622 0.4573 0.9794 0.022 Uiso 1 1 calc R U
C10 C 0.5455(9) 0.4041(8) 0.8625(6) 0.0169(16) Uani 1 1 d . .
H10 H 0.4929 0.4938 0.8361 0.020 Uiso 1 1 calc R U
C11 C 0.5212(8) 0.2968(8) 0.8165(6) 0.0163(16) Uani 1 1 d . .
C12 C 0.6096(8) 0.1640(7) 0.8565(6) 0.0124(15) Uani 1 1 d . .
C13 C 0.5936(8) 0.0502(7) 0.8082(6) 0.0117(15) Uani 1 1 d . .
C14 C 0.2663(8) 0.4768(7) 0.6987(6) 0.0124(15) Uani 1 1 d . .
C15 C 0.3088(9) 0.6146(7) 0.5963(6) 0.0128(15) Uani 1 1 d . .
H15 H 0.3907 0.6186 0.5284 0.015 Uiso 1 1 calc R U
C16 C 0.2293(8) 0.7436(8) 0.5966(7) 0.0160(16) Uani 1 1 d . .
H16 H 0.2578 0.8321 0.5275 0.019 Uiso 1 1 calc R U
C17 C 0.1089(9) 0.7448(8) 0.6963(7) 0.0188(17) Uani 1 1 d . .
H17 H 0.0589 0.8329 0.6957 0.023 Uiso 1 1 calc R U
C18 C 0.0644(9) 0.6096(8) 0.7982(7) 0.0192(17) Uani 1 1 d . .
H18 H -0.0169 0.6062 0.8662 0.023 Uiso 1 1 calc R U
C19 C 0.1432(9) 0.4806(8) 0.7963(6) 0.0182(16) Uani 1 1 d . .
H19 H 0.1116 0.3918 0.8644 0.022 Uiso 1 1 calc R U
C20 C 0.1947(10) 0.4111(8) 0.4440(6) 0.0210(17) Uani 1 1 d . .
H20A H 0.1213 0.3935 0.3967 0.031 Uiso 1 1 calc R U
H20B H 0.3017 0.4395 0.3919 0.031 Uiso 1 1 calc R U
H20C H 0.1556 0.4900 0.4726 0.031 Uiso 1 1 calc R U
C21 C -0.0005(9) 0.2274(8) 0.6640(6) 0.0206(17) Uani 1 1 d . .
H21A H -0.0177 0.3075 0.6948 0.031 Uiso 1 1 calc R U
H21B H -0.0179 0.1331 0.7334 0.031 Uiso 1 1 calc R U
H21C H -0.0761 0.2331 0.6105 0.031 Uiso 1 1 calc R U
N1 N 0.4916(7) 0.0805(6) 0.7237(5) 0.0128(13) Uani 1 1 d . .
Pt1 Pt 0.37323(4) 0.28551(3) 0.70161(3) 0.01105(9) Uani 1 1 d . .
S1 S 0.2051(2) 0.24297(19) 0.57680(16) 0.0145(4) Uani 1 1 d . .

loop_
_atom_site_aniso_label
_atom_site_aniso_U_11
_atom_site_aniso_U_22
_atom_site_aniso_U_33
_atom_site_aniso_U_23
_atom_site_aniso_U_13
_atom_site_aniso_U_12
C1 0.016(4) 0.020(4) 0.012(4) -0.010(3) -0.002(3) 0.002(3)
C2 0.017(4) 0.015(4) 0.015(4) -0.010(3) 0.001(3) -0.003(3)
C3 0.011(4) 0.018(4) 0.030(5) -0.005(3) -0.001(3) 0.003(3)
C4 0.008(4) 0.012(3) 0.017(4) 0.003(3) 0.001(3) -0.002(3)
C5 0.009(4) 0.014(3) 0.015(4) 0.001(3) 0.003(3) 0.001(3)
C6 0.008(4) 0.027(4) 0.004(3) 0.003(3) -0.003(3) 0.001(3)
C7 0.012(4) 0.023(4) 0.014(4) -0.008(3) 0.002(3) -0.004(3)
C8 0.010(4) 0.027(4) 0.020(4) -0.010(3) -0.001(3) -0.002(3)
C9 0.016(4) 0.027(4) 0.013(4) -0.011(3) 0.002(3) -0.008(3)
C10 0.018(4) 0.020(4) 0.018(4) -0.014(3) -0.002(3) -0.003(3)
C11 0.005(4) 0.018(4) 0.016(4) 0.003(3) 0.002(3) -0.004(3)
C12 0.014(4) 0.014(3) 0.008(3) -0.003(3) 0.000(3) -0.002(3)
C13 0.008(4) 0.012(3) 0.008(3) 0.003(3) 0.001(3) -0.001(3)
C14 0.015(4) 0.010(3) 0.013(4) -0.002(3) -0.011(3) 0.005(3)
C15 0.015(4) 0.017(3) 0.011(4) -0.006(3) -0.009(3) -0.001(3)
C16 0.012(4) 0.015(3) 0.023(4) -0.005(3) -0.012(3) 0.001(3)
C17 0.023(4) 0.012(3) 0.028(4) -0.012(3) -0.014(4) 0.013(3)
C18 0.014(4) 0.025(4) 0.027(4) -0.017(3) -0.009(3) 0.010(3)
C19 0.026(4) 0.022(4) 0.005(3) -0.004(3) -0.001(3) 0.004(3)
C20 0.032(5) 0.017(4) 0.010(4) -0.001(3) -0.003(3) -0.005(3)
C21 0.015(4) 0.027(4) 0.013(4) 0.002(3) -0.005(3) -0.005(3)
N1 0.015(3) 0.014(3) 0.010(3) -0.007(2) 0.000(3) 0.000(2)
Pt1 0.01198(15) 0.01104(13) 0.00944(14) -0.00287(10) -0.00272(10) 0.00252(9)
S1 0.0160(10) 0.0148(9) 0.0117(9) -0.0021(7) -0.0064(7) 0.0013(7)

loop_
_atom_type_symbol
_atom_type_description
_atom_type_scat_dispersion_real
_atom_type_scat_dispersion_imag
_atom_type_scat_source
C C 0.0033 0.0016 'International Tables Vol C Tables 4.2.6.8 and 6.1.1.4'
H H 0.0000 0.0000 'International Tables Vol C Tables 4.2.6.8 and 6.1.1.4'
N N 0.0061 0.0033 'International Tables Vol C Tables 4.2.6.8 and 6.1.1.4'
Pt Pt -1.7033 8.3905 'International Tables Vol C Tables 4.2.6.8 and 6.1.1.4'
S S 0.1246 0.1234 'International Tables Vol C Tables 4.2.6.8 and 6.1.1.4'

loop_
_geom_angle_atom_site_label_1
_geom_angle_atom_site_label_2
_geom_angle_atom_site_label_3
_geom_angle
N1 C1 C2 122.7(7)
N1 C1 H1 118.7
C2 C1 H1 118.7
C3 C2 C1 120.2(7)
C3 C2 H2 119.9
C1 C2 H2 119.9
C2 C3 C4 118.2(7)
C2 C3 H3 120.9
C4 C3 H3 120.9
C13 C4 C3 118.8(6)
C13 C4 C5 117.1(7)
C3 C4 C5 124.1(6)
C6 C5 C4 121.7(6)
C6 C5 H5 119.1
C4 C5 H5 119.1
C5 C6 C7 121.3(6)
C5 C6 H6 119.4
C7 C6 H6 119.4
C8 C7 C12 118.2(7)
C8 C7 C6 123.5(7)
C12 C7 C6 118.3(6)
C9 C8 C7 119.6(7)
C9 C8 H8 120.2
C7 C8 H8 120.2
C8 C9 C10 121.5(7)
C8 C9 H9 119.3
C10 C9 H9 119.3
C11 C10 C9 121.6(7)
C11 C10 H10 119.2
C9 C10 H10 119.2
C10 C11 C12 116.8(7)
C10 C11 Pt1 131.9(6)
C12 C11 Pt1 111.3(5)
C7 C12 C11 122.2(7)
C7 C12 C13 118.3(6)
C11 C12 C13 119.4(6)
N1 C13 C4 121.4(6)
N1 C13 C12 115.5(6)
C4 C13 C12 123.1(6)
C19 C14 C15 116.0(6)
C19 C14 Pt1 121.6(5)
C15 C14 Pt1 122.4(5)
C16 C15 C14 120.6(7)
C16 C15 H15 119.7
C14 C15 H15 119.7
C17 C16 C15 122.2(7)
C17 C16 H16 118.9
C15 C16 H16 118.9
C16 C17 C18 118.1(6)
C16 C17 H17 120.9
C18 C17 H17 120.9
C19 C18 C17 119.2(7)
C19 C18 H18 120.4
C17 C18 H18 120.4
C14 C19 C18 123.8(7)
C14 C19 H19 118.1
C18 C19 H19 118.1
S1 C20 H20A 109.5
S1 C20 H20B 109.5
H20A C20 H20B 109.5
S1 C20 H20C 109.5
H20A C20 H20C 109.5
H20B C20 H20C 109.5
S1 C21 H21A 109.5
S1 C21 H21B 109.5
H21A C21 H21B 109.5
S1 C21 H21C 109.5
H21A C21 H21C 109.5
H21B C21 H21C 109.5
C1 N1 C13 118.6(6)
C1 N1 Pt1 129.2(5)
C13 N1 Pt1 112.0(4)
C14 Pt1 C11 93.0(3)
C14 Pt1 N1 173.9(2)
C11 Pt1 N1 81.5(3)
C14 Pt1 S1 92.90(19)
C11 Pt1 S1 173.5(2)
N1 Pt1 S1 92.46(16)
C21 S1 C20 100.1(4)
C21 S1 Pt1 105.7(2)
C20 S1 Pt1 110.4(3)

loop_
_geom_bond_atom_site_label_1
_geom_bond_atom_site_label_2
_geom_bond_distance
C1 N1 1.319(8)
C1 C2 1.395(9)
C1 H1 0.9300
C2 C3 1.366(10)
C2 H2 0.9300
C3 C4 1.413(10)
C3 H3 0.9300
C4 C13 1.395(9)
C4 C5 1.437(9)
C5 C6 1.346(10)
C5 H5 0.9300
C6 C7 1.457(10)
C6 H6 0.9300
C7 C8 1.406(10)
C7 C12 1.416(9)
C8 C9 1.362(10)
C8 H8 0.9300
C9 C10 1.417(9)
C9 H9 0.9300
C10 C11 1.364(10)
C10 H10 0.9300
C11 C12 1.424(9)
C11 Pt1 2.030(7)
C12 C13 1.424(9)
C13 N1 1.377(8)
C14 C19 1.388(10)
C14 C15 1.418(9)
C14 Pt1 2.009(7)
C15 C16 1.388(9)
C15 H15 0.9300
C16 C17 1.385(10)
C16 H16 0.9300
C17 C18 1.402(10)
C17 H17 0.9300
C18 C19 1.390(9)
C18 H18 0.9300
C19 H19 0.9300
C20 S1 1.797(7)
C20 H20A 0.9600
C20 H20B 0.9600
C20 H20C 0.9600
C21 S1 1.794(7)
C21 H21A 0.9600
C21 H21B 0.9600
C21 H21C 0.9600
N1 Pt1 2.128(6)
Pt1 S1 2.3584(18)

loop_
_geom_torsion_atom_site_label_1
_geom_torsion_atom_site_label_2
_geom_torsion_atom_site_label_3
_geom_torsion_atom_site_label_4
_geom_torsion
N1 C1 C2 C3 0.4(11)
C1 C2 C3 C4 0.5(10)
C2 C3 C4 C13 -0.6(10)
C2 C3 C4 C5 177.3(6)
C13 C4 C5 C6 -1.1(10)
C3 C4 C5 C6 -179.0(7)
C4 C5 C6 C7 -2.9(10)
C5 C6 C7 C8 -176.3(7)
C5 C6 C7 C12 4.3(10)
C12 C7 C8 C9 0.2(10)
C6 C7 C8 C9 -179.3(6)
C7 C8 C9 C10 0.6(11)
C8 C9 C10 C11 0.5(11)
C9 C10 C11 C12 -2.3(10)
C9 C10 C11 Pt1 175.6(5)
C8 C7 C12 C11 -2.1(10)
C6 C7 C12 C11 177.4(6)
C8 C7 C12 C13 178.8(6)
C6 C7 C12 C13 -1.7(10)
C10 C11 C12 C7 3.1(10)
Pt1 C11 C12 C7 -175.2(5)
C10 C11 C12 C13 -177.8(6)
Pt1 C11 C12 C13 3.9(8)
C3 C4 C13 N1 -0.2(10)
C5 C4 C13 N1 -178.2(6)
C3 C4 C13 C12 -178.2(6)
C5 C4 C13 C12 3.7(10)
C7 C12 C13 N1 179.6(6)
C11 C12 C13 N1 0.5(9)
C7 C12 C13 C4 -2.3(10)
C11 C12 C13 C4 178.6(6)
C19 C14 C15 C16 -0.1(10)
Pt1 C14 C15 C16 178.5(5)
C14 C15 C16 C17 1.4(10)
C15 C16 C17 C18 -1.7(10)
C16 C17 C18 C19 0.8(10)
C15 C14 C19 C18 -0.8(11)
Pt1 C14 C19 C18 -179.4(5)
C17 C18 C19 C14 0.5(11)
C2 C1 N1 C13 -1.2(10)
C2 C1 N1 Pt1 -176.8(5)
C4 C13 N1 C1 1.1(9)
C12 C13 N1 C1 179.3(6)
C4 C13 N1 Pt1 177.5(5)
C12 C13 N1 Pt1 -4.4(7)
